data_4328490
loop_
_publ_author_name
'Paula L. Diaconescu'
'Christopher C. Cummins'

_publ_section_title
;
 \m-\h6,\h6-Arene-Bridged Diuranium Hexakisketimide Complexes Isolable in
 Two States of Charge
;
_journal_name_full 'Inorganic Chemistry'
_journal_page_first 2902
_journal_page_last 2916
_journal_paper_doi 10.1021/ic202163m
_journal_volume 51
_journal_year 2012
_chemical_formula_moiety 'C100 H140 N6 Na2 O U2'
_chemical_formula_sum 'C100 H140 N6 Na2 O U2'
_chemical_formula_weight 1964.22
_chemical_name_systematic
; 
 ? 
;
_space_group_IT_number 2
_symmetry_cell_setting triclinic
_symmetry_space_group_name_Hall '-P 1'
_symmetry_space_group_name_H-M 'P -1'
_atom_sites_solution_hydrogens geom
_atom_sites_solution_primary direct
_atom_sites_solution_secondary difmap
_audit_creation_method SHELXL-97
_cell_angle_alpha 77.0470(10)
_cell_angle_beta 88.598(2)
_cell_angle_gamma 82.4380(10)
_cell_formula_units_Z 2
_cell_length_a 14.5096(12)
_cell_length_b 16.5305(14)
_cell_length_c 21.2217(18)
_cell_measurement_temperature 183(2)
_cell_measurement_theta_max 23.25
_cell_measurement_theta_min 2.44
_cell_volume 4917.3(7)
_computing_structure_refinement 'SHELXL-97 (Sheldrick, 1997)'
_computing_structure_solution 'SHELXS-97 (Sheldrick, 1990)'
_diffrn_ambient_temperature 183(2)
_diffrn_measured_fraction_theta_full 0.976
_diffrn_measured_fraction_theta_max 0.976
_diffrn_radiation_monochromator graphite
_diffrn_radiation_source 'fine-focus sealed tube'
_diffrn_radiation_type MoK\a
_diffrn_radiation_wavelength 0.71073
_diffrn_reflns_av_R_equivalents 0.0340
_diffrn_reflns_av_sigmaI/netI 0.0480
_diffrn_reflns_limit_h_max 16
_diffrn_reflns_limit_h_min -10
_diffrn_reflns_limit_k_max 18
_diffrn_reflns_limit_k_min -17
_diffrn_reflns_limit_l_max 23
_diffrn_reflns_limit_l_min -23
_diffrn_reflns_number 19877
_diffrn_reflns_theta_full 23.29
_diffrn_reflns_theta_max 23.29
_diffrn_reflns_theta_min 2.09
_exptl_absorpt_coefficient_mu 3.344
_exptl_absorpt_correction_T_max 0.6897
_exptl_absorpt_correction_T_min 0.6167
_exptl_absorpt_correction_type multi-scan
_exptl_absorpt_process_details 'Twinabs (Bruker)'
_exptl_crystal_colour 'dark red brown'
_exptl_crystal_density_diffrn 1.327
_exptl_crystal_description block
_exptl_crystal_F_000 1992
_exptl_crystal_size_max 0.16
_exptl_crystal_size_mid 0.14
_exptl_crystal_size_min 0.12
_platon_squeeze_details
;
;
_refine_diff_density_max 0.697
_refine_diff_density_min -1.269
_refine_diff_density_rms 0.102
_refine_ls_extinction_method none
_refine_ls_goodness_of_fit_ref 1.048
_refine_ls_hydrogen_treatment constr
_refine_ls_matrix_type full
_refine_ls_number_parameters 1032
_refine_ls_number_reflns 13832
_refine_ls_number_restraints 0
_refine_ls_restrained_S_all 1.048
_refine_ls_R_factor_all 0.0570
_refine_ls_R_factor_gt 0.0440
_refine_ls_shift/su_max 0.014
_refine_ls_shift/su_mean 0.000
_refine_ls_structure_factor_coef Fsqd
_refine_ls_weighting_details 'calc w=1/[\s^2^(Fo^2^)+(0.0222P)^2^+23.6311P] where P=(Fo^2^+2Fc^2^)/3'
_refine_ls_weighting_scheme calc
_refine_ls_wR_factor_gt 0.0863
_refine_ls_wR_factor_ref 0.0901
_reflns_number_gt 11377
_reflns_number_total 13832
_reflns_threshold_expression >2sigma(I)
_cod_data_source_file ic202163m_si_004_1.cif
_cod_data_source_block '[Na2(OEt2)][mu-biph-12]'
_cod_database_code 4328490

loop_
_symmetry_equiv_pos_as_xyz
'x, y, z'
'-x, -y, -z'

loop_
_atom_site_label
_atom_site_type_symbol
_atom_site_fract_x
_atom_site_fract_y
_atom_site_fract_z
_atom_site_U_iso_or_equiv
_atom_site_adp_type
_atom_site_occupancy
_atom_site_symmetry_multiplicity
_atom_site_calc_flag
_atom_site_refinement_flags
_atom_site_disorder_assembly
_atom_site_disorder_group
U2 U 0.774743(18) 0.089119(15) 0.747686(12) 0.02835(8) Uani 1 1 d . . .
U1 U 0.807604(18) -0.173292(15) 0.731759(12) 0.02761(8) Uani 1 1 d . . .
N4 N 0.7200(4) 0.1976(3) 0.6632(3) 0.0358(14) Uani 1 1 d . . .
N3 N 0.7159(4) -0.2629(4) 0.7981(3) 0.0391(15) Uani 1 1 d . . .
N5 N 0.6614(4) 0.1438(4) 0.8123(3) 0.0403(15) Uani 1 1 d . . .
N6 N 0.9002(4) 0.1419(4) 0.7715(3) 0.0384(15) Uani 1 1 d . . .
N1 N 0.8026(4) -0.2136(4) 0.6379(3) 0.0359(14) Uani 1 1 d . . .
N2 N 0.9384(4) -0.2600(3) 0.7798(3) 0.0360(14) Uani 1 1 d . . .
C74 C 0.7809(5) -0.0139(4) 0.6662(4) 0.0355(17) Uani 1 1 d . . .
H74A H 0.7755 0.0040 0.6206 0.043 Uiso 1 1 calc R . .
C73 C 0.7007(5) -0.0276(4) 0.7045(3) 0.0344(17) Uani 1 1 d . . .
H73A H 0.6417 -0.0198 0.6841 0.041 Uiso 1 1 calc R . .
C75 C 0.8698(5) -0.0273(4) 0.6966(3) 0.0343(17) Uani 1 1 d . . .
H75A H 0.9234 -0.0173 0.6709 0.041 Uiso 1 1 calc R . .
C76 C 0.8799(5) -0.0557(4) 0.7656(3) 0.0354(17) Uani 1 1 d . . .
H76A H 0.9401 -0.0653 0.7846 0.042 Uiso 1 1 calc R . .
C72 C 0.7074(5) -0.0530(4) 0.7740(3) 0.0321(17) Uani 1 1 d . . .
H72A H 0.6525 -0.0590 0.7990 0.038 Uiso 1 1 calc R . .
C21 C 1.0209(5) -0.2966(4) 0.7831(3) 0.0363(18) Uani 1 1 d . . .
C17 C 0.8339(5) -0.0750(5) 0.5020(4) 0.0427(19) Uani 1 1 d . . .
C11 C 0.7915(5) -0.2080(5) 0.5786(4) 0.0375(18) Uani 1 1 d . A .
C71 C 0.7989(5) -0.0700(4) 0.8067(3) 0.0338(17) Uani 1 1 d . . .
C52 C 0.5377(5) 0.2238(4) 0.8583(3) 0.0368(18) Uani 1 1 d . . .
C41 C 0.7195(5) 0.2546(4) 0.6122(3) 0.0346(17) Uani 1 1 d . . .
C25 C 1.0951(5) -0.5050(5) 0.9444(4) 0.049(2) Uani 1 1 d . . .
C51 C 0.6289(5) 0.1653(5) 0.8627(4) 0.0381(18) Uani 1 1 d . . .
C12 C 0.7660(5) -0.1230(5) 0.5325(3) 0.0378(18) Uani 1 1 d . . .
C31 C 0.6479(6) -0.3026(5) 0.8126(4) 0.0428(19) Uani 1 1 d . . .
C61 C 0.9803(5) 0.1522(4) 0.7866(3) 0.0365(18) Uani 1 1 d . . .
C32 C 0.6463(5) -0.3679(5) 0.8766(4) 0.0420(19) Uani 1 1 d . . .
C16 C 0.8081(6) 0.0011(5) 0.4609(4) 0.048(2) Uani 1 1 d . . .
H16A H 0.8552 0.0319 0.4395 0.058 Uiso 1 1 calc R . .
C58 C 0.6766(6) 0.1392(5) 0.9299(4) 0.051(2) Uani 1 1 d . . .
C631 C 1.0298(6) 0.0407(6) 0.9148(4) 0.057(2) Uani 1 1 d . . .
H63A H 0.9641 0.0374 0.9075 0.086 Uiso 1 1 calc R . .
H63B H 1.0362 0.0950 0.9244 0.086 Uiso 1 1 calc R . .
H63C H 1.0535 -0.0043 0.9514 0.086 Uiso 1 1 calc R . .
C27 C 1.0913(5) -0.3570(5) 0.8946(4) 0.0419(19) Uani 1 1 d . . .
C62 C 1.0626(5) 0.0820(5) 0.7940(4) 0.0385(18) Uani 1 1 d . . .
C15 C 0.7157(6) 0.0348(5) 0.4495(4) 0.046(2) Uani 1 1 d . . .
C67 C 1.1140(5) 0.0673(5) 0.7400(4) 0.0437(19) Uani 1 1 d . . .
C38 C 0.5636(5) -0.2943(5) 0.7661(4) 0.050(2) Uani 1 1 d . . .
C66 C 1.1902(6) 0.0061(5) 0.7491(4) 0.054(2) Uani 1 1 d . . .
H66A H 1.2261 -0.0027 0.7126 0.064 Uiso 1 1 calc R . .
C81 C 0.8093(6) -0.1110(4) 0.8751(4) 0.0411(19) Uani 1 1 d . . .
C13 C 0.6717(5) -0.0877(5) 0.5245(4) 0.0425(19) Uani 1 1 d . . .
C22 C 1.0496(5) -0.3697(4) 0.8392(4) 0.0400(19) Uani 1 1 d . . .
C33 C 0.5969(6) -0.3483(6) 0.9305(4) 0.049(2) Uani 1 1 d . . .
C24 C 1.0560(6) -0.5161(5) 0.8903(4) 0.051(2) Uani 1 1 d . . .
H24A H 1.0441 -0.5708 0.8887 0.061 Uiso 1 1 calc R . .
C48 C 0.7957(5) 0.2561(4) 0.5591(4) 0.0413(19) Uani 1 1 d . . .
C65 C 1.2160(6) -0.0430(5) 0.8096(4) 0.054(2) Uani 1 1 d . . .
C53 C 0.5377(6) 0.3107(5) 0.8383(4) 0.051(2) Uani 1 1 d . . .
C26 C 1.1124(5) -0.4255(5) 0.9472(4) 0.051(2) Uani 1 1 d . . .
H26A H 1.1390 -0.4170 0.9852 0.061 Uiso 1 1 calc R . .
C68 C 1.0026(6) 0.2396(5) 0.7960(4) 0.048(2) Uani 1 1 d . . .
C18 C 0.8024(7) -0.2860(6) 0.5487(5) 0.066(2) Uani 1 1 d . . .
C47 C 0.6473(7) 0.3967(5) 0.6285(4) 0.059(3) Uani 1 1 d . . .
C42 C 0.6414(6) 0.3271(5) 0.6022(4) 0.044(2) Uani 1 1 d . . .
C271 C 1.1150(6) -0.2728(5) 0.8995(5) 0.064(3) Uani 1 1 d . . .
H27A H 1.0690 -0.2288 0.8751 0.096 Uiso 1 1 calc R . .
H27B H 1.1769 -0.2655 0.8815 0.096 Uiso 1 1 calc R . .
H27C H 1.1143 -0.2692 0.9450 0.096 Uiso 1 1 calc R . .
C23 C 1.0325(5) -0.4510(5) 0.8367(4) 0.046(2) Uani 1 1 d . . .
C57 C 0.4517(6) 0.1941(5) 0.8680(4) 0.047(2) Uani 1 1 d . . .
C231 C 0.9931(6) -0.4681(5) 0.7770(4) 0.059(2) Uani 1 1 d . . .
H23A H 0.9683 -0.5218 0.7879 0.089 Uiso 1 1 calc R . .
H23B H 1.0421 -0.4702 0.7447 0.089 Uiso 1 1 calc R . .
H23C H 0.9430 -0.4234 0.7596 0.089 Uiso 1 1 calc R . .
C251 C 1.1217(6) -0.5772(5) 1.0022(5) 0.069(3) Uani 1 1 d . . .
H25A H 1.1053 -0.6292 0.9932 0.103 Uiso 1 1 calc R . .
H25B H 1.0880 -0.5659 1.0406 0.103 Uiso 1 1 calc R . .
H25C H 1.1887 -0.5831 1.0101 0.103 Uiso 1 1 calc R . .
C311 C 0.5998(7) -0.3234(6) 0.7058(4) 0.070(3) Uani 1 1 d . . .
H31D H 0.6485 -0.2902 0.6860 0.105 Uiso 1 1 calc R . .
H31E H 0.5487 -0.3159 0.6748 0.105 Uiso 1 1 calc R . .
H31F H 0.6255 -0.3826 0.7176 0.105 Uiso 1 1 calc R . .
C671 C 1.0885(6) 0.1170(6) 0.6731(4) 0.061(2) Uani 1 1 d . . .
H67A H 1.1232 0.0902 0.6413 0.091 Uiso 1 1 calc R . .
H67B H 1.1041 0.1739 0.6681 0.091 Uiso 1 1 calc R . .
H67C H 1.0217 0.1191 0.6660 0.091 Uiso 1 1 calc R . .
C171 C 0.9348(6) -0.1034(6) 0.5162(5) 0.064(3) Uani 1 1 d . . .
H17A H 0.9707 -0.0878 0.4766 0.097 Uiso 1 1 calc R . .
H17B H 0.9446 -0.1644 0.5318 0.097 Uiso 1 1 calc R . .
H17C H 0.9552 -0.0768 0.5493 0.097 Uiso 1 1 calc R . .
C28 C 1.0940(6) -0.2715(5) 0.7303(4) 0.053(2) Uani 1 1 d . . .
C131 C 0.5953(5) -0.1309(6) 0.5628(4) 0.059(2) Uani 1 1 d . . .
H13A H 0.5379 -0.0915 0.5592 0.088 Uiso 1 1 calc R . .
H13B H 0.6140 -0.1498 0.6084 0.088 Uiso 1 1 calc R . .
H13C H 0.5846 -0.1792 0.5456 0.088 Uiso 1 1 calc R . .
C34 C 0.5964(6) -0.4107(7) 0.9882(4) 0.067(3) Uani 1 1 d . . .
H34A H 0.5650 -0.3973 1.0251 0.081 Uiso 1 1 calc R . .
C63 C 1.0850(5) 0.0313(5) 0.8547(4) 0.045(2) Uani 1 1 d . . .
C36 C 0.6876(6) -0.5081(6) 0.9388(4) 0.060(2) Uani 1 1 d . . .
H36A H 0.7175 -0.5635 0.9413 0.072 Uiso 1 1 calc R . .
C571 C 0.4428(7) 0.1010(6) 0.8837(5) 0.071(3) Uani 1 1 d . . .
H57A H 0.3856 0.0919 0.8643 0.106 Uiso 1 1 calc R . .
H57B H 0.4407 0.0805 0.9307 0.106 Uiso 1 1 calc R . .
H57C H 0.4964 0.0706 0.8663 0.106 Uiso 1 1 calc R . .
C56 C 0.3692(6) 0.2486(7) 0.8641(5) 0.067(3) Uani 1 1 d . . .
H56A H 0.3117 0.2268 0.8731 0.080 Uiso 1 1 calc R . .
C82 C 0.7308(8) -0.1342(6) 0.9138(4) 0.071(3) Uani 1 1 d . . .
H82A H 0.6668 -0.1142 0.8956 0.085 Uiso 1 1 calc R . .
C85 C 0.9032(9) -0.1782(6) 0.9707(5) 0.083(4) Uani 1 1 d . . .
H85A H 0.9627 -0.1927 0.9908 0.100 Uiso 1 1 calc R . .
C14 C 0.6500(6) -0.0099(5) 0.4830(4) 0.051(2) Uani 1 1 d . . .
H14A H 0.5866 0.0134 0.4775 0.062 Uiso 1 1 calc R . .
C37 C 0.6932(6) -0.4489(5) 0.8814(4) 0.046(2) Uani 1 1 d . . .
C310 C 0.4848(7) -0.3448(7) 0.7959(5) 0.085(4) Uani 1 1 d . . .
H31A H 0.4351 -0.3373 0.7638 0.128 Uiso 1 1 calc R . .
H31B H 0.4599 -0.3248 0.8338 0.128 Uiso 1 1 calc R . .
H31C H 0.5092 -0.4043 0.8089 0.128 Uiso 1 1 calc R . .
C211 C 1.0602(7) -0.2799(7) 0.6655(5) 0.086(3) Uani 1 1 d . . .
H21A H 1.0638 -0.3393 0.6648 0.129 Uiso 1 1 calc R . .
H21B H 1.0993 -0.2523 0.6311 0.129 Uiso 1 1 calc R . .
H21C H 0.9956 -0.2535 0.6586 0.129 Uiso 1 1 calc R . .
C55 C 0.3705(6) 0.3345(7) 0.8471(5) 0.068(3) Uani 1 1 d . . .
C35 C 0.6406(7) -0.4901(7) 0.9919(5) 0.068(3) Uani 1 1 d . . .
C86 C 0.8955(7) -0.1351(5) 0.9047(4) 0.057(2) Uani 1 1 d . . .
H86A H 0.9511 -0.1125 0.8822 0.069 Uiso 1 1 calc R . .
C43 C 0.5598(7) 0.3215(6) 0.5709(4) 0.068(3) Uani 1 1 d . . .
C210 C 1.1019(7) -0.1782(6) 0.7241(5) 0.085(4) Uani 1 1 d . . .
H21D H 1.1484 -0.1607 0.6913 0.127 Uiso 1 1 calc R . .
H21E H 1.1207 -0.1692 0.7657 0.127 Uiso 1 1 calc R . .
H21F H 1.0415 -0.1451 0.7111 0.127 Uiso 1 1 calc R . .
C351 C 0.6357(8) -0.5563(7) 1.0554(5) 0.097(4) Uani 1 1 d . . .
H35A H 0.5834 -0.5381 1.0813 0.145 Uiso 1 1 calc R . .
H35C H 0.6937 -0.5628 1.0798 0.145 Uiso 1 1 calc R . .
H35D H 0.6269 -0.6099 1.0456 0.145 Uiso 1 1 calc R . .
C411 C 0.8095(7) 0.1717(6) 0.5407(5) 0.078(3) Uani 1 1 d . . .
H41D H 0.8561 0.1724 0.5065 0.117 Uiso 1 1 calc R . .
H41E H 0.7505 0.1605 0.5252 0.117 Uiso 1 1 calc R . .
H41F H 0.8307 0.1279 0.5787 0.117 Uiso 1 1 calc R . .
C151 C 0.6877(6) 0.1165(5) 0.4018(4) 0.064(3) Uani 1 1 d . . .
H15A H 0.6232 0.1379 0.4097 0.096 Uiso 1 1 calc R . .
H15B H 0.6932 0.1074 0.3577 0.096 Uiso 1 1 calc R . .
H15C H 0.7286 0.1573 0.4069 0.096 Uiso 1 1 calc R . .
C410 C 0.7745(7) 0.3266(6) 0.5001(5) 0.078(3) Uani 1 1 d . . .
H41A H 0.8282 0.3284 0.4712 0.118 Uiso 1 1 calc R . .
H41B H 0.7613 0.3799 0.5136 0.118 Uiso 1 1 calc R . .
H41C H 0.7203 0.3171 0.4774 0.118 Uiso 1 1 calc R . .
C371 C 0.7511(7) -0.4718(5) 0.8275(5) 0.069(3) Uani 1 1 d . . .
H37A H 0.7877 -0.5267 0.8429 0.103 Uiso 1 1 calc R . .
H37B H 0.7932 -0.4297 0.8125 0.103 Uiso 1 1 calc R . .
H37C H 0.7107 -0.4740 0.7918 0.103 Uiso 1 1 calc R . .
C651 C 1.3001(6) -0.1094(6) 0.8173(5) 0.075(3) Uani 1 1 d . . .
H65A H 1.3558 -0.0829 0.8028 0.113 Uiso 1 1 calc R . .
H65B H 1.2914 -0.1498 0.7912 0.113 Uiso 1 1 calc R . .
H65C H 1.3074 -0.1383 0.8629 0.113 Uiso 1 1 calc R . .
C331 C 0.5431(7) -0.2639(6) 0.9283(5) 0.072(3) Uani 1 1 d . . .
H33A H 0.5643 -0.2231 0.8917 0.108 Uiso 1 1 calc R . .
H33B H 0.5532 -0.2467 0.9686 0.108 Uiso 1 1 calc R . .
H33C H 0.4768 -0.2667 0.9232 0.108 Uiso 1 1 calc R . .
C54 C 0.4562(7) 0.3640(6) 0.8341(5) 0.067(3) Uani 1 1 d . . .
H54A H 0.4582 0.4226 0.8219 0.080 Uiso 1 1 calc R . .
C471 C 0.7352(8) 0.4082(6) 0.6600(5) 0.086(3) Uani 1 1 d . . .
H47A H 0.7220 0.4535 0.6832 0.129 Uiso 1 1 calc R . .
H47B H 0.7821 0.4226 0.6268 0.129 Uiso 1 1 calc R . .
H47C H 0.7587 0.3562 0.6906 0.129 Uiso 1 1 calc R . .
C64 C 1.1613(6) -0.0302(5) 0.8612(4) 0.052(2) Uani 1 1 d . . .
H64A H 1.1763 -0.0647 0.9028 0.063 Uiso 1 1 calc R . .
C431 C 0.5494(7) 0.2491(8) 0.5424(5) 0.097(4) Uani 1 1 d . . .
H43A H 0.5960 0.2019 0.5613 0.146 Uiso 1 1 calc R . .
H43B H 0.5583 0.2646 0.4955 0.146 Uiso 1 1 calc R . .
H43C H 0.4870 0.2329 0.5516 0.146 Uiso 1 1 calc R . .
C611 C 1.1033(7) 0.2374(6) 0.8165(6) 0.084(3) Uani 1 1 d . . .
H61B H 1.1145 0.2938 0.8190 0.125 Uiso 1 1 calc R . .
H61C H 1.1453 0.2177 0.7847 0.125 Uiso 1 1 calc R . .
H61D H 1.1147 0.1994 0.8590 0.125 Uiso 1 1 calc R . .
C46 C 0.5722(9) 0.4593(8) 0.6249(6) 0.097(3) Uani 1 1 d . B .
H46A H 0.5758 0.5055 0.6442 0.116 Uiso 1 1 calc R . .
C511 C 0.6915(8) 0.2172(7) 0.9557(5) 0.085(3) Uani 1 1 d . . .
H51A H 0.7211 0.1992 0.9985 0.127 Uiso 1 1 calc R . .
H51B H 0.6313 0.2506 0.9591 0.127 Uiso 1 1 calc R . .
H51C H 0.7315 0.2511 0.9259 0.127 Uiso 1 1 calc R . .
C39 C 0.5244(6) -0.2014(6) 0.7466(5) 0.073(3) Uani 1 1 d . . .
H39A H 0.5745 -0.1686 0.7289 0.109 Uiso 1 1 calc R . .
H39B H 0.4980 -0.1826 0.7846 0.109 Uiso 1 1 calc R . .
H39C H 0.4759 -0.1936 0.7137 0.109 Uiso 1 1 calc R . .
C510 C 0.7716(7) 0.0927(6) 0.9248(5) 0.074(3) Uani 1 1 d . . .
H51D H 0.7657 0.0393 0.9134 0.111 Uiso 1 1 calc R . .
H51E H 0.8041 0.0821 0.9663 0.111 Uiso 1 1 calc R . .
H51F H 0.8070 0.1264 0.8912 0.111 Uiso 1 1 calc R . .
C45 C 0.4952(9) 0.4539(8) 0.5942(6) 0.105(5) Uani 1 1 d . . .
C610 C 0.9835(9) 0.3030(6) 0.7330(5) 0.099(4) Uani 1 1 d . . .
H61A H 0.9922 0.3587 0.7389 0.149 Uiso 1 1 calc R . .
H61E H 0.9193 0.3038 0.7192 0.149 Uiso 1 1 calc R . .
H61F H 1.0265 0.2879 0.6999 0.149 Uiso 1 1 calc R . .
C69 C 0.9382(9) 0.2647(7) 0.8476(6) 0.100(4) Uani 1 1 d . . .
H69A H 0.9459 0.3216 0.8511 0.150 Uiso 1 1 calc R . .
H69B H 0.9534 0.2257 0.8893 0.150 Uiso 1 1 calc R . .
H69C H 0.8736 0.2630 0.8360 0.150 Uiso 1 1 calc R . .
C29 C 1.1887(6) -0.3222(7) 0.7443(5) 0.083(3) Uani 1 1 d . . .
H29A H 1.1840 -0.3812 0.7460 0.125 Uiso 1 1 calc R . .
H29B H 1.2116 -0.3165 0.7860 0.125 Uiso 1 1 calc R . .
H29C H 1.2320 -0.3017 0.7101 0.125 Uiso 1 1 calc R . .
C59 C 0.6204(7) 0.0859(8) 0.9785(5) 0.092(4) Uani 1 1 d . . .
H59A H 0.6158 0.0335 0.9653 0.139 Uiso 1 1 calc R . .
H59B H 0.5580 0.1159 0.9810 0.139 Uiso 1 1 calc R . .
H59C H 0.6507 0.0736 1.0209 0.139 Uiso 1 1 calc R . .
C44 C 0.4854(9) 0.3872(8) 0.5676(6) 0.097(3) Uani 1 1 d . B .
H44A H 0.4288 0.3850 0.5469 0.116 Uiso 1 1 calc R . .
C551 C 0.2798(8) 0.3947(8) 0.8441(7) 0.117(5) Uani 1 1 d . . .
H55A H 0.2271 0.3654 0.8385 0.175 Uiso 1 1 calc R . .
H55B H 0.2820 0.4426 0.8076 0.175 Uiso 1 1 calc R . .
H55C H 0.2723 0.4144 0.8844 0.175 Uiso 1 1 calc R . .
C531 C 0.6264(6) 0.3502(6) 0.8205(5) 0.076(3) Uani 1 1 d . . .
H53A H 0.6127 0.4011 0.7864 0.113 Uiso 1 1 calc R . .
H53B H 0.6726 0.3106 0.8048 0.113 Uiso 1 1 calc R . .
H53C H 0.6510 0.3645 0.8586 0.113 Uiso 1 1 calc R . .
C49 C 0.8876(6) 0.2660(7) 0.5885(5) 0.077(3) Uani 1 1 d . . .
H49A H 0.9383 0.2583 0.5582 0.116 Uiso 1 1 calc R . .
H49B H 0.8994 0.2239 0.6291 0.116 Uiso 1 1 calc R . .
H49C H 0.8839 0.3221 0.5972 0.116 Uiso 1 1 calc R . .
C84 C 0.8250(12) -0.1991(7) 1.0057(5) 0.098(5) Uani 1 1 d . . .
H84A H 0.8305 -0.2291 1.0495 0.118 Uiso 1 1 calc R . .
C83 C 0.7412(11) -0.1766(7) 0.9773(5) 0.097(4) Uani 1 1 d . . .
H83A H 0.6874 -0.1904 1.0018 0.117 Uiso 1 1 calc R . .
Na1 Na 0.8407(2) -0.29341(19) 0.88067(14) 0.0549(9) Uani 1 1 d . . .
Na2 Na 0.5682(2) 0.22788(19) 0.71838(15) 0.0495(8) Uani 1 1 d . . .
O1S O 0.4344(4) 0.1710(4) 0.7013(3) 0.076(2) Uani 1 1 d . . .
C3S C 0.3393(7) 0.2003(7) 0.6971(7) 0.098(4) Uani 1 1 d . . .
H3SA H 0.3081 0.1752 0.7375 0.117 Uiso 1 1 calc R . .
H3SB H 0.3113 0.1836 0.6607 0.117 Uiso 1 1 calc R . .
C4S C 0.3256(8) 0.2915(7) 0.6872(6) 0.096(4) Uani 1 1 d . . .
H4SA H 0.2589 0.3116 0.6853 0.144 Uiso 1 1 calc R . .
H4SB H 0.3547 0.3162 0.6465 0.144 Uiso 1 1 calc R . .
H4SC H 0.3540 0.3078 0.7231 0.144 Uiso 1 1 calc R . .
C2S C 0.4503(9) 0.0765(8) 0.7159(6) 0.102(4) Uani 1 1 d . . .
H2SA H 0.5129 0.0565 0.7352 0.122 Uiso 1 1 calc R . .
H2SB H 0.4039 0.0540 0.7477 0.122 Uiso 1 1 calc R . .
C1S C 0.4431(9) 0.0472(9) 0.6601(7) 0.124(5) Uani 1 1 d . . .
H1SA H 0.4595 -0.0138 0.6699 0.185 Uiso 1 1 calc R . .
H1SB H 0.4855 0.0730 0.6273 0.185 Uiso 1 1 calc R . .
H1SC H 0.3791 0.0616 0.6437 0.185 Uiso 1 1 calc R . .
C19A C 0.9023(16) -0.3283(13) 0.5617(11) 0.066(2) Uani 0.424(9) 1 d P A 1
H19A H 0.9107 -0.3802 0.5461 0.099 Uiso 0.424(9) 1 calc PR A 1
H19B H 0.9150 -0.3411 0.6083 0.099 Uiso 0.424(9) 1 calc PR A 1
H19C H 0.9453 -0.2906 0.5391 0.099 Uiso 0.424(9) 1 calc PR A 1
C11A C 0.7394(19) -0.3432(13) 0.5757(12) 0.066(2) Uani 0.424(9) 1 d P A 1
H11A H 0.7569 -0.3962 0.5624 0.099 Uiso 0.424(9) 1 calc PR A 1
H11B H 0.6762 -0.3197 0.5603 0.099 Uiso 0.424(9) 1 calc PR A 1
H11C H 0.7414 -0.3532 0.6229 0.099 Uiso 0.424(9) 1 calc PR A 1
C11D C 0.7845(19) -0.2591(13) 0.4733(10) 0.066(2) Uani 0.424(9) 1 d P A 1
H11J H 0.7957 -0.3086 0.4546 0.099 Uiso 0.424(9) 1 calc PR A 1
H11K H 0.8267 -0.2190 0.4536 0.099 Uiso 0.424(9) 1 calc PR A 1
H11L H 0.7200 -0.2331 0.4649 0.099 Uiso 0.424(9) 1 calc PR A 1
C19B C 0.8270(15) -0.3664(9) 0.6023(9) 0.079(6) Uani 0.576(9) 1 d P A 2
H19D H 0.8899 -0.3677 0.6186 0.119 Uiso 0.576(9) 1 calc PR A 2
H19E H 0.8242 -0.4158 0.5843 0.119 Uiso 0.576(9) 1 calc PR A 2
H19F H 0.7825 -0.3667 0.6377 0.119 Uiso 0.576(9) 1 calc PR A 2
C11B C 0.7065(15) -0.2982(13) 0.5217(12) 0.109(9) Uani 0.576(9) 1 d P A 2
H11G H 0.7119 -0.3526 0.5099 0.164 Uiso 0.576(9) 1 calc PR A 2
H11H H 0.6891 -0.2536 0.4834 0.164 Uiso 0.576(9) 1 calc PR A 2
H11I H 0.6588 -0.2960 0.5550 0.164 Uiso 0.576(9) 1 calc PR A 2
C11C C 0.8685(12) -0.2785(8) 0.4958(7) 0.066(2) Uani 0.576(9) 1 d P A 2
H11D H 0.9189 -0.3252 0.5055 0.099 Uiso 0.576(9) 1 calc PR A 2
H11E H 0.8944 -0.2255 0.4906 0.099 Uiso 0.576(9) 1 calc PR A 2
H11F H 0.8369 -0.2796 0.4558 0.099 Uiso 0.576(9) 1 calc PR A 2
C45A C 0.4168(15) 0.5279(8) 0.5991(11) 0.097(3) Uani 0.64(3) 1 d PR B 3
H45A H 0.4357 0.5809 0.5749 0.145 Uiso 0.64(3) 1 calc PR B 3
H45B H 0.4073 0.5303 0.6446 0.145 Uiso 0.64(3) 1 calc PR B 3
H45C H 0.3588 0.5186 0.5809 0.145 Uiso 0.64(3) 1 calc PR B 3
C45B C 0.392(2) 0.506(3) 0.570(2) 0.097(3) Uani 0.36(3) 1 d P B 4
H45D H 0.3999 0.5627 0.5458 0.145 Uiso 0.36(3) 1 calc PR B 4
H45E H 0.3524 0.5091 0.6073 0.145 Uiso 0.36(3) 1 calc PR B 4
H45F H 0.3631 0.4769 0.5415 0.145 Uiso 0.36(3) 1 calc PR B 4

loop_
_atom_site_aniso_label
_atom_site_aniso_U_11
_atom_site_aniso_U_22
_atom_site_aniso_U_33
_atom_site_aniso_U_23
_atom_site_aniso_U_13
_atom_site_aniso_U_12
U2 0.03221(16) 0.02300(15) 0.02902(16) -0.00557(12) 0.00017(12) -0.00103(12)
U1 0.03192(16) 0.02121(14) 0.02753(16) -0.00176(11) 0.00101(11) -0.00208(11)
N4 0.039(4) 0.030(3) 0.036(4) -0.004(3) -0.001(3) -0.001(3)
N3 0.040(4) 0.029(3) 0.047(4) -0.004(3) 0.014(3) -0.010(3)
N5 0.045(4) 0.039(4) 0.038(4) -0.008(3) 0.005(3) -0.010(3)
N6 0.038(4) 0.035(4) 0.044(4) -0.014(3) -0.007(3) -0.004(3)
N1 0.045(4) 0.037(4) 0.022(3) -0.005(3) -0.005(3) 0.006(3)
N2 0.035(4) 0.029(3) 0.043(4) -0.006(3) -0.006(3) -0.001(3)
C74 0.047(5) 0.023(4) 0.034(4) -0.004(3) -0.001(4) -0.002(3)
C73 0.035(4) 0.026(4) 0.039(4) -0.004(3) -0.012(3) 0.003(3)
C75 0.041(4) 0.024(4) 0.034(4) -0.002(3) 0.012(3) -0.001(3)
C76 0.035(4) 0.031(4) 0.036(4) -0.003(3) 0.001(3) 0.003(3)
C72 0.026(4) 0.040(4) 0.032(4) -0.010(3) 0.007(3) -0.010(3)
C21 0.037(5) 0.035(4) 0.041(4) -0.016(3) -0.004(3) -0.005(4)
C17 0.040(5) 0.048(5) 0.039(5) -0.009(4) 0.005(4) -0.003(4)
C11 0.027(4) 0.038(4) 0.046(5) -0.012(4) 0.004(3) 0.005(3)
C71 0.049(5) 0.024(4) 0.026(4) -0.004(3) 0.000(3) 0.001(3)
C52 0.041(5) 0.038(4) 0.035(4) -0.013(3) 0.013(3) -0.009(4)
C41 0.038(4) 0.027(4) 0.036(4) -0.004(3) -0.007(3) 0.000(3)
C25 0.035(5) 0.033(5) 0.069(6) 0.006(4) -0.002(4) 0.003(4)
C51 0.036(4) 0.039(4) 0.041(5) -0.010(4) 0.008(4) -0.011(3)
C12 0.047(5) 0.042(4) 0.024(4) -0.013(3) 0.003(3) 0.002(4)
C31 0.051(5) 0.035(4) 0.040(5) -0.006(4) 0.005(4) -0.004(4)
C61 0.043(5) 0.037(4) 0.032(4) -0.011(3) 0.005(3) -0.009(4)
C32 0.045(5) 0.042(5) 0.040(5) -0.005(4) 0.003(4) -0.019(4)
C16 0.054(5) 0.037(5) 0.051(5) -0.002(4) 0.006(4) -0.009(4)
C58 0.055(5) 0.058(5) 0.037(5) -0.014(4) 0.007(4) 0.008(4)
C631 0.059(6) 0.065(6) 0.041(5) 0.001(4) 0.004(4) -0.005(5)
C27 0.028(4) 0.039(4) 0.054(5) 0.000(4) -0.011(4) 0.000(3)
C62 0.029(4) 0.038(4) 0.048(5) -0.006(4) -0.003(4) -0.008(3)
C15 0.056(5) 0.041(5) 0.034(4) 0.005(4) 0.005(4) -0.001(4)
C67 0.041(5) 0.050(5) 0.043(5) -0.016(4) 0.001(4) -0.009(4)
C38 0.040(5) 0.053(5) 0.051(5) 0.008(4) 0.000(4) -0.016(4)
C66 0.045(5) 0.061(6) 0.054(6) -0.013(5) 0.006(4) -0.002(4)
C81 0.068(6) 0.021(4) 0.035(4) -0.007(3) -0.004(4) -0.006(4)
C13 0.036(5) 0.051(5) 0.042(5) -0.013(4) 0.005(4) -0.008(4)
C22 0.028(4) 0.030(4) 0.057(5) -0.004(4) 0.000(4) 0.004(3)
C33 0.045(5) 0.068(6) 0.037(5) -0.009(4) 0.009(4) -0.021(4)
C24 0.050(5) 0.026(4) 0.072(6) -0.008(4) 0.000(5) 0.003(4)
C48 0.040(5) 0.031(4) 0.047(5) -0.002(4) 0.005(4) 0.001(3)
C65 0.038(5) 0.054(5) 0.068(6) -0.016(5) -0.002(4) 0.005(4)
C53 0.059(6) 0.043(5) 0.055(5) -0.020(4) 0.009(4) -0.012(4)
C26 0.043(5) 0.056(6) 0.048(5) -0.004(4) -0.017(4) 0.004(4)
C68 0.052(5) 0.041(5) 0.053(5) -0.015(4) -0.002(4) -0.009(4)
C18 0.095(6) 0.044(4) 0.062(4) -0.025(4) 0.011(4) 0.000(4)
C47 0.073(7) 0.034(5) 0.056(6) 0.008(4) 0.023(5) 0.011(4)
C42 0.050(5) 0.037(5) 0.033(4) 0.009(4) 0.007(4) 0.007(4)
C271 0.070(6) 0.045(5) 0.079(7) -0.012(5) -0.018(5) -0.010(5)
C23 0.038(5) 0.034(5) 0.063(6) -0.010(4) 0.002(4) 0.003(4)
C57 0.050(5) 0.048(5) 0.047(5) -0.016(4) 0.015(4) -0.016(4)
C231 0.070(6) 0.044(5) 0.068(6) -0.018(5) 0.008(5) -0.015(5)
C251 0.065(6) 0.043(5) 0.083(7) 0.015(5) -0.005(5) 0.000(5)
C311 0.087(7) 0.091(8) 0.040(5) -0.018(5) -0.006(5) -0.033(6)
C671 0.066(6) 0.075(6) 0.042(5) -0.023(5) 0.005(4) 0.005(5)
C171 0.044(5) 0.055(6) 0.087(7) -0.006(5) 0.011(5) -0.002(4)
C28 0.045(5) 0.054(5) 0.048(5) 0.001(4) 0.004(4) 0.012(4)
C131 0.038(5) 0.067(6) 0.061(6) 0.007(5) 0.011(4) -0.006(4)
C34 0.048(6) 0.112(9) 0.041(5) -0.003(6) 0.012(4) -0.035(6)
C63 0.036(5) 0.048(5) 0.050(5) -0.006(4) 0.000(4) -0.012(4)
C36 0.063(6) 0.052(6) 0.060(6) 0.010(5) -0.010(5) -0.022(5)
C571 0.069(7) 0.069(7) 0.075(7) -0.009(5) 0.013(5) -0.029(5)
C56 0.042(5) 0.092(8) 0.070(7) -0.030(6) 0.008(5) -0.008(5)
C82 0.099(8) 0.076(7) 0.041(5) 0.000(5) -0.010(5) -0.045(6)
C85 0.128(11) 0.062(7) 0.056(7) -0.018(6) -0.041(7) 0.013(7)
C14 0.041(5) 0.058(6) 0.045(5) 0.003(4) -0.002(4) 0.006(4)
C37 0.047(5) 0.041(5) 0.050(5) 0.000(4) 0.000(4) -0.017(4)
C310 0.061(6) 0.121(9) 0.064(7) 0.026(6) -0.013(5) -0.053(6)
C211 0.075(7) 0.108(9) 0.061(7) 0.000(6) 0.019(6) 0.006(6)
C55 0.046(6) 0.078(7) 0.084(7) -0.034(6) 0.001(5) 0.006(5)
C35 0.058(6) 0.089(8) 0.048(6) 0.022(6) -0.010(5) -0.035(6)
C86 0.083(7) 0.045(5) 0.039(5) -0.008(4) -0.020(5) 0.009(5)
C43 0.073(7) 0.075(7) 0.043(5) 0.007(5) 0.001(5) 0.007(6)
C210 0.075(7) 0.054(6) 0.109(9) 0.010(6) 0.033(6) -0.003(5)
C351 0.083(8) 0.123(10) 0.064(7) 0.038(7) -0.017(6) -0.038(7)
C411 0.096(8) 0.070(7) 0.070(7) -0.024(6) 0.033(6) -0.010(6)
C151 0.065(6) 0.051(5) 0.060(6) 0.014(5) 0.003(5) 0.002(5)
C410 0.078(7) 0.070(7) 0.066(7) 0.015(5) 0.025(5) 0.013(5)
C371 0.076(7) 0.047(6) 0.081(7) -0.013(5) 0.018(6) -0.006(5)
C651 0.059(6) 0.073(7) 0.086(8) -0.016(6) -0.007(5) 0.019(5)
C331 0.064(6) 0.082(7) 0.075(7) -0.026(6) 0.033(5) -0.021(6)
C54 0.071(7) 0.045(5) 0.086(7) -0.025(5) -0.003(6) -0.001(5)
C471 0.109(9) 0.055(6) 0.102(9) -0.031(6) 0.023(7) -0.023(6)
C64 0.045(5) 0.052(5) 0.054(5) -0.004(4) 0.001(4) 0.001(4)
C431 0.057(7) 0.164(13) 0.075(8) -0.029(8) -0.015(6) -0.026(7)
C611 0.072(7) 0.072(7) 0.118(9) -0.035(7) -0.014(6) -0.022(6)
C46 0.087(6) 0.085(6) 0.089(6) 0.019(4) 0.014(4) 0.026(5)
C511 0.108(9) 0.087(8) 0.064(7) -0.038(6) -0.021(6) 0.008(7)
C39 0.050(6) 0.089(8) 0.066(7) 0.000(6) -0.008(5) 0.005(5)
C510 0.077(7) 0.079(7) 0.062(6) -0.019(5) -0.011(5) 0.016(6)
C45 0.091(9) 0.076(8) 0.096(9) 0.051(7) 0.040(7) 0.051(7)
C610 0.170(12) 0.039(6) 0.088(8) -0.002(6) -0.031(8) -0.027(7)
C69 0.125(10) 0.063(7) 0.130(11) -0.051(7) 0.042(8) -0.037(7)
C29 0.047(6) 0.089(8) 0.096(8) 0.005(6) 0.013(5) 0.007(5)
C59 0.082(8) 0.129(10) 0.051(6) 0.011(6) -0.004(6) -0.010(7)
C44 0.087(6) 0.085(6) 0.089(6) 0.019(4) 0.014(4) 0.026(5)
C551 0.073(8) 0.107(10) 0.169(13) -0.062(9) -0.021(8) 0.052(7)
C531 0.064(6) 0.054(6) 0.113(9) -0.019(6) 0.021(6) -0.028(5)
C49 0.048(6) 0.107(9) 0.072(7) -0.013(6) 0.009(5) -0.010(6)
C84 0.196(16) 0.067(7) 0.030(6) 0.003(5) -0.010(8) -0.037(9)
C83 0.172(14) 0.098(9) 0.030(6) -0.002(6) 0.009(7) -0.068(9)
Na1 0.078(2) 0.0431(18) 0.0382(18) 0.0052(14) -0.0088(16) -0.0104(17)
Na2 0.0414(18) 0.0516(19) 0.053(2) -0.0102(16) 0.0007(15) 0.0010(15)
O1S 0.049(4) 0.083(5) 0.107(6) -0.044(4) -0.009(4) -0.004(4)
C3S 0.059(7) 0.095(9) 0.135(11) -0.026(8) -0.017(7) 0.008(6)
C4S 0.098(9) 0.089(9) 0.090(9) -0.013(7) 0.025(7) 0.014(7)
C2S 0.083(9) 0.117(11) 0.108(10) -0.038(9) -0.019(7) 0.001(8)
C1S 0.104(11) 0.156(14) 0.122(12) -0.058(11) -0.002(9) -0.014(9)
C19A 0.095(6) 0.044(4) 0.062(4) -0.025(4) 0.011(4) 0.000(4)
C11A 0.095(6) 0.044(4) 0.062(4) -0.025(4) 0.011(4) 0.000(4)
C11D 0.095(6) 0.044(4) 0.062(4) -0.025(4) 0.011(4) 0.000(4)
C19B 0.116(17) 0.031(9) 0.089(14) -0.014(9) 0.000(12) -0.003(9)
C11B 0.131(19) 0.082(15) 0.13(2) -0.065(15) -0.068(16) -0.003(13)
C11C 0.095(6) 0.044(4) 0.062(4) -0.025(4) 0.011(4) 0.000(4)
C45A 0.087(6) 0.085(6) 0.089(6) 0.019(4) 0.014(4) 0.026(5)
C45B 0.087(6) 0.085(6) 0.089(6) 0.019(4) 0.014(4) 0.026(5)

loop_
_atom_type_symbol
_atom_type_description
_atom_type_scat_dispersion_real
_atom_type_scat_dispersion_imag
_atom_type_scat_source
C C 0.0033 0.0016 'International Tables Vol C Tables 4.2.6.8 and 6.1.1.4'
H H 0.0000 0.0000 'International Tables Vol C Tables 4.2.6.8 and 6.1.1.4'
N N 0.0061 0.0033 'International Tables Vol C Tables 4.2.6.8 and 6.1.1.4'
Na Na 0.0362 0.0249 'International Tables Vol C Tables 4.2.6.8 and 6.1.1.4'
U U -9.6767 9.6646 'International Tables Vol C Tables 4.2.6.8 and 6.1.1.4'
O O 0.0106 0.0060 'International Tables Vol C Tables 4.2.6.8 and 6.1.1.4'

loop_
_geom_angle_atom_site_label_1
_geom_angle_atom_site_label_2
_geom_angle_atom_site_label_3
_geom_angle
_geom_angle_site_symmetry_1
_geom_angle_site_symmetry_3
N6 U2 N4 97.7(2) . .
N6 U2 N5 101.9(2) . .
N4 U2 N5 87.6(2) . .
N6 U2 C72 138.6(2) . .
N4 U2 C72 122.5(2) . .
N5 U2 C72 90.2(2) . .
N6 U2 C76 86.8(2) . .
N4 U2 C76 138.7(2) . .
N5 U2 C76 131.8(2) . .
C72 U2 C76 57.2(2) . .
N6 U2 C71 105.9(2) . .
N4 U2 C71 152.2(2) . .
N5 U2 C71 101.5(2) . .
C72 U2 C71 32.8(2) . .
C76 U2 C71 32.3(2) . .
N6 U2 C75 94.7(2) . .
N4 U2 C75 107.0(2) . .
N5 U2 C75 156.3(2) . .
C72 U2 C75 66.2(2) . .
C76 U2 C75 31.7(2) . .
C71 U2 C75 57.2(2) . .
N6 U2 C73 149.7(2) . .
N4 U2 C73 95.0(2) . .
N5 U2 C73 106.1(2) . .
C72 U2 C73 31.8(2) . .
C76 U2 C73 65.8(2) . .
C71 U2 C73 57.3(2) . .
C75 U2 C73 55.2(2) . .
N6 U2 C74 122.3(2) . .
N4 U2 C74 88.2(2) . .
N5 U2 C74 135.7(2) . .
C72 U2 C74 56.2(2) . .
C76 U2 C74 56.1(2) . .
C71 U2 C74 66.9(2) . .
C75 U2 C74 31.1(2) . .
C73 U2 C74 30.7(2) . .
N6 U2 Na2 116.50(16) . .
N4 U2 Na2 45.76(15) . .
N5 U2 Na2 44.85(16) . .
C72 U2 Na2 100.05(16) . .
C76 U2 Na2 156.52(17) . .
C71 U2 Na2 129.09(17) . .
C75 U2 Na2 138.65(17) . .
C73 U2 Na2 91.95(15) . .
C74 U2 Na2 108.20(16) . .
N1 U1 N2 100.7(2) . .
N1 U1 N3 101.9(2) . .
N2 U1 N3 88.4(2) . .
N1 U1 C76 133.2(2) . .
N2 U1 C76 85.2(2) . .
N3 U1 C76 124.8(2) . .
N1 U1 C71 156.7(2) . .
N2 U1 C71 96.4(2) . .
N3 U1 C71 94.2(2) . .
C76 U1 C71 33.0(2) . .
N1 U1 C72 131.0(2) . .
N2 U1 C72 128.0(2) . .
N3 U1 C72 85.9(2) . .
C76 U1 C72 57.7(2) . .
C71 U1 C72 33.1(2) . .
N1 U1 C75 102.7(2) . .
N2 U1 C75 102.2(2) . .
N3 U1 C75 150.8(2) . .
C76 U1 C75 32.1(2) . .
C71 U1 C75 57.9(2) . .
C72 U1 C75 66.1(2) . .
N1 U1 C73 101.1(2) . .
N2 U1 C73 151.8(2) . .
N3 U1 C73 104.3(2) . .
C76 U1 C73 66.8(2) . .
C71 U1 C73 58.2(2) . .
C72 U1 C73 31.8(2) . .
C75 U1 C73 55.5(2) . .
N1 U1 C74 89.0(2) . .
N2 U1 C74 132.7(2) . .
N3 U1 C74 135.0(2) . .
C76 U1 C74 56.8(2) . .
C71 U1 C74 67.8(2) . .
C72 U1 C74 56.1(2) . .
C75 U1 C74 31.2(2) . .
C73 U1 C74 30.9(2) . .
N1 U1 Na1 128.26(15) . .
N2 U1 Na1 49.21(16) . .
N3 U1 Na1 47.73(16) . .
C76 U1 Na1 90.61(16) . .
C71 U1 Na1 74.98(16) . .
C72 U1 Na1 92.63(16) . .
C75 U1 Na1 122.25(16) . .
C73 U1 Na1 124.21(17) . .
C74 U1 Na1 142.71(16) . .
C41 N4 U2 160.1(5) . .
C41 N4 Na2 105.9(5) . .
U2 N4 Na2 93.1(2) . .
C31 N3 U1 156.4(6) . .
C31 N3 Na1 115.4(5) . .
U1 N3 Na1 88.0(2) . .
C51 N5 U2 156.2(5) . .
C51 N5 Na2 108.4(5) . .
U2 N5 Na2 93.4(2) . .
C61 N6 U2 165.2(5) . .
C11 N1 U1 159.0(5) . .
C21 N2 U1 156.9(5) . .
C21 N2 Na1 116.4(5) . .
U1 N2 Na1 86.7(2) . .
C73 C74 C75 119.6(7) . .
C73 C74 U1 73.4(4) . .
C75 C74 U1 72.9(4) . .
C73 C74 U2 74.1(4) . .
C75 C74 U2 72.8(4) . .
U1 C74 U2 110.3(3) . .
C73 C74 H74A 120.2 . .
C75 C74 H74A 120.2 . .
U1 C74 H74A 125.3 . .
U2 C74 H74A 124.5 . .
C74 C73 C72 120.9(6) . .
C74 C73 U1 75.7(4) . .
C72 C73 U1 73.1(4) . .
C74 C73 U2 75.1(4) . .
C72 C73 U2 71.8(4) . .
U1 C73 U2 111.6(2) . .
C74 C73 H73A 119.6 . .
C72 C73 H73A 119.6 . .
U1 C73 H73A 123.0 . .
U2 C73 H73A 125.3 . .
C74 C75 C76 121.2(7) . .
C74 C75 U1 76.0(4) . .
C76 C75 U1 71.5(4) . .
C74 C75 U2 76.1(4) . .
C76 C75 U2 73.5(4) . .
U1 C75 U2 112.9(3) . .
C74 C75 H75A 119.4 . .
C76 C75 H75A 119.4 . .
U1 C75 H75A 124.7 . .
U2 C75 H75A 122.2 . .
C75 C76 C71 120.9(6) . .
C75 C76 U1 76.4(4) . .
C71 C76 U1 73.7(4) . .
C75 C76 U2 74.7(4) . .
C71 C76 U2 74.2(4) . .
U1 C76 U2 115.6(3) . .
C75 C76 H76A 119.6 . .
C71 C76 H76A 119.6 . .
U1 C76 H76A 121.5 . .
U2 C76 H76A 122.9 . .
C73 C72 C71 120.6(6) . .
C73 C72 U2 76.5(4) . .
C71 C72 U2 74.6(4) . .
C73 C72 U1 75.1(4) . .
C71 C72 U1 71.8(4) . .
U2 C72 U1 114.5(2) . .
C73 C72 H72A 119.7 . .
C71 C72 H72A 119.7 . .
U2 C72 H72A 120.3 . .
U1 C72 H72A 125.1 . .
N2 C21 C22 119.6(7) . .
N2 C21 C28 122.4(7) . .
C22 C21 C28 118.0(6) . .
C16 C17 C12 120.1(7) . .
C16 C17 C171 118.9(7) . .
C12 C17 C171 120.9(7) . .
N1 C11 C12 120.9(6) . .
N1 C11 C18 122.1(7) . .
C12 C11 C18 117.0(7) . .
C76 C71 C81 121.2(7) . .
C76 C71 C72 116.7(6) . .
C81 C71 C72 121.5(7) . .
C76 C71 U1 73.3(4) . .
C81 C71 U1 113.4(4) . .
C72 C71 U1 75.1(4) . .
C76 C71 U2 73.5(4) . .
C81 C71 U2 131.5(5) . .
C72 C71 U2 72.6(4) . .
U1 C71 U2 115.1(2) . .
C57 C52 C53 117.5(7) . .
C57 C52 C51 122.2(7) . .
C53 C52 C51 120.0(7) . .
C57 C52 Na2 101.3(5) . .
C53 C52 Na2 83.5(5) . .
C51 C52 Na2 80.5(4) . .
N4 C41 C42 118.6(7) . .
N4 C41 C48 123.9(6) . .
C42 C41 C48 117.5(6) . .
N4 C41 Na2 51.0(4) . .
C42 C41 Na2 67.9(4) . .
C48 C41 Na2 172.8(5) . .
C24 C25 C26 118.9(7) . .
C24 C25 C251 122.2(8) . .
C26 C25 C251 118.9(8) . .
N5 C51 C52 119.2(7) . .
N5 C51 C58 124.9(7) . .
C52 C51 C58 115.9(6) . .
N5 C51 Na2 48.9(4) . .
C52 C51 Na2 70.7(4) . .
C58 C51 Na2 169.4(5) . .
C17 C12 C13 118.3(7) . .
C17 C12 C11 121.8(7) . .
C13 C12 C11 119.6(7) . .
N3 C31 C32 120.8(7) . .
N3 C31 C38 123.2(7) . .
C32 C31 C38 115.8(6) . .
N6 C61 C62 122.1(6) . .
N6 C61 C68 121.5(7) . .
C62 C61 C68 116.4(6) . .
C37 C32 C33 119.2(7) . .
C37 C32 C31 119.7(7) . .
C33 C32 C31 121.0(7) . .
C17 C16 C15 122.3(8) . .
C17 C16 H16A 118.9 . .
C15 C16 H16A 118.9 . .
C59 C58 C510 109.7(8) . .
C59 C58 C51 111.7(7) . .
C510 C58 C51 110.0(7) . .
C59 C58 C511 108.2(8) . .
C510 C58 C511 106.2(8) . .
C51 C58 C511 110.9(7) . .
C63 C631 H63A 109.5 . .
C63 C631 H63B 109.5 . .
H63A C631 H63B 109.5 . .
C63 C631 H63C 109.5 . .
H63A C631 H63C 109.5 . .
H63B C631 H63C 109.5 . .
C22 C27 C26 119.0(7) . .
C22 C27 C271 122.2(7) . .
C26 C27 C271 118.8(7) . .
C63 C62 C67 119.6(7) . .
C63 C62 C61 119.8(7) . .
C67 C62 C61 120.6(7) . .
C14 C15 C16 117.1(7) . .
C14 C15 C151 121.0(7) . .
C16 C15 C151 121.9(7) . .
C66 C67 C62 118.9(7) . .
C66 C67 C671 119.6(7) . .
C62 C67 C671 121.5(7) . .
C311 C38 C39 108.6(7) . .
C311 C38 C310 109.3(8) . .
C39 C38 C310 108.9(8) . .
C311 C38 C31 108.0(7) . .
C39 C38 C31 107.8(7) . .
C310 C38 C31 114.2(7) . .
C67 C66 C65 122.3(8) . .
C67 C66 H66A 118.8 . .
C65 C66 H66A 118.8 . .
C86 C81 C82 116.4(8) . .
C86 C81 C71 122.1(8) . .
C82 C81 C71 121.4(7) . .
C86 C81 Na1 77.3(5) . .
C82 C81 Na1 81.8(5) . .
C71 C81 Na1 106.1(4) . .
C14 C13 C12 118.6(7) . .
C14 C13 C131 120.0(7) . .
C12 C13 C131 121.3(7) . .
C27 C22 C23 119.3(7) . .
C27 C22 C21 120.5(7) . .
C23 C22 C21 120.1(7) . .
C32 C33 C34 119.1(8) . .
C32 C33 C331 122.2(7) . .
C34 C33 C331 118.7(8) . .
C25 C24 C23 122.9(8) . .
C25 C24 H24A 118.6 . .
C23 C24 H24A 118.6 . .
C410 C48 C411 111.1(8) . .
C410 C48 C49 108.5(7) . .
C411 C48 C49 106.7(7) . .
C410 C48 C41 113.5(6) . .
C411 C48 C41 108.7(6) . .
C49 C48 C41 108.2(7) . .
C64 C65 C66 117.4(8) . .
C64 C65 C651 122.0(8) . .
C66 C65 C651 120.5(8) . .
C54 C53 C52 120.6(8) . .
C54 C53 C531 117.0(8) . .
C52 C53 C531 122.5(8) . .
C25 C26 C27 121.2(8) . .
C25 C26 H26A 119.4 . .
C27 C26 H26A 119.4 . .
C610 C68 C69 109.4(9) . .
C610 C68 C611 109.2(8) . .
C69 C68 C611 109.1(8) . .
C610 C68 C61 108.4(7) . .
C69 C68 C61 107.9(7) . .
C611 C68 C61 112.8(7) . .
C11A C18 C11C 135.8(12) . .
C11A C18 C19A 109.9(15) . .
C11C C18 C19A 60.9(11) . .
C11A C18 C11 112.2(11) . .
C11C C18 C11 111.7(9) . .
C19A C18 C11 107.0(10) . .
C11A C18 C19B 55.0(12) . .
C11C C18 C19B 112.9(11) . .
C19A C18 C19B 57.9(11) . .
C11 C18 C19B 110.0(9) . .
C11A C18 C11B 50.4(13) . .
C11C C18 C11B 108.0(13) . .
C19A C18 C11B 142.2(12) . .
C11 C18 C11B 110.4(10) . .
C19B C18 C11B 103.5(13) . .
C11A C18 C11D 107.9(15) . .
C11C C18 C11D 50.3(11) . .
C19A C18 C11D 109.4(13) . .
C11 C18 C11D 110.4(10) . .
C19B C18 C11D 139.6(11) . .
C11B C18 C11D 61.4(13) . .
C46 C47 C42 120.7(11) . .
C46 C47 C471 117.4(10) . .
C42 C47 C471 121.8(8) . .
C43 C42 C47 119.5(8) . .
C43 C42 C41 119.7(8) . .
C47 C42 C41 120.6(8) . .
C43 C42 Na2 87.4(5) . .
C47 C42 Na2 95.0(5) . .
C41 C42 Na2 83.1(4) . .
C27 C271 H27A 109.5 . .
C27 C271 H27B 109.5 . .
H27A C271 H27B 109.5 . .
C27 C271 H27C 109.5 . .
H27A C271 H27C 109.5 . .
H27B C271 H27C 109.5 . .
C24 C23 C22 118.6(8) . .
C24 C23 C231 120.3(7) . .
C22 C23 C231 121.0(7) . .
C56 C57 C52 121.3(8) . .
C56 C57 C571 116.5(8) . .
C52 C57 C571 122.2(7) . .
C23 C231 H23A 109.5 . .
C23 C231 H23B 109.5 . .
H23A C231 H23B 109.5 . .
C23 C231 H23C 109.5 . .
H23A C231 H23C 109.5 . .
H23B C231 H23C 109.5 . .
C25 C251 Na1 174.5(7) . 2_747
C25 C251 H25A 109.5 . .
Na1 C251 H25A 73.0 2_747 .
C25 C251 H25B 109.5 . .
Na1 C251 H25B 65.0 2_747 .
H25A C251 H25B 109.5 . .
C25 C251 H25C 109.5 . .
Na1 C251 H25C 73.6 2_747 .
H25A C251 H25C 109.5 . .
H25B C251 H25C 109.5 . .
C38 C311 H31D 109.5 . .
C38 C311 H31E 109.5 . .
H31D C311 H31E 109.5 . .
C38 C311 H31F 109.5 . .
H31D C311 H31F 109.5 . .
H31E C311 H31F 109.5 . .
C67 C671 H67A 109.5 . .
C67 C671 H67B 109.5 . .
H67A C671 H67B 109.5 . .
C67 C671 H67C 109.5 . .
H67A C671 H67C 109.5 . .
H67B C671 H67C 109.5 . .
C17 C171 H17A 109.5 . .
C17 C171 H17B 109.5 . .
H17A C171 H17B 109.5 . .
C17 C171 H17C 109.5 . .
H17A C171 H17C 109.5 . .
H17B C171 H17C 109.5 . .
C29 C28 C211 108.9(8) . .
C29 C28 C210 109.7(8) . .
C211 C28 C210 106.5(8) . .
C29 C28 C21 113.8(7) . .
C211 C28 C21 110.0(7) . .
C210 C28 C21 107.7(7) . .
C13 C131 H13A 109.5 . .
C13 C131 H13B 109.5 . .
H13A C131 H13B 109.5 . .
C13 C131 H13C 109.5 . .
H13A C131 H13C 109.5 . .
H13B C131 H13C 109.5 . .
C35 C34 C33 121.1(9) . .
C35 C34 H34A 119.5 . .
C33 C34 H34A 119.5 . .
C64 C63 C62 119.2(8) . .
C64 C63 C631 118.2(7) . .
C62 C63 C631 122.6(7) . .
C35 C36 C37 122.7(9) . .
C35 C36 H36A 118.6 . .
C37 C36 H36A 118.6 . .
C57 C571 H57A 109.5 . .
C57 C571 H57B 109.5 . .
H57A C571 H57B 109.5 . .
C57 C571 H57C 109.5 . .
H57A C571 H57C 109.5 . .
H57B C571 H57C 109.5 . .
C55 C56 C57 120.4(9) . .
C55 C56 H56A 119.8 . .
C57 C56 H56A 119.8 . .
C83 C82 C81 121.3(10) . .
C83 C82 Na1 85.9(7) . .
C81 C82 Na1 71.1(5) . .
C83 C82 H82A 119.2 . .
C81 C82 H82A 119.2 . .
Na1 C82 H82A 119.2 . .
C84 C85 C86 120.5(11) . .
C84 C85 H85A 119.7 . .
C86 C85 H85A 119.7 . .
C15 C14 C13 123.3(7) . .
C15 C14 H14A 118.4 . .
C13 C14 H14A 118.4 . .
C36 C37 C32 118.8(8) . .
C36 C37 C371 119.4(8) . .
C32 C37 C371 121.7(7) . .
C38 C310 H31A 109.5 . .
C38 C310 H31B 109.5 . .
H31A C310 H31B 109.5 . .
C38 C310 H31C 109.5 . .
H31A C310 H31C 109.5 . .
H31B C310 H31C 109.5 . .
C28 C211 H21A 109.5 . .
C28 C211 H21B 109.5 . .
H21A C211 H21B 109.5 . .
C28 C211 H21C 109.5 . .
H21A C211 H21C 109.5 . .
H21B C211 H21C 109.5 . .
C56 C55 C54 118.1(8) . .
C56 C55 C551 120.4(10) . .
C54 C55 C551 121.5(10) . .
C34 C35 C36 118.9(8) . .
C34 C35 C351 118.9(10) . .
C36 C35 C351 122.2(11) . .
C81 C86 C85 120.6(10) . .
C81 C86 Na1 75.9(5) . .
C85 C86 Na1 85.6(6) . .
C81 C86 H86A 119.2 . .
C85 C86 H86A 119.2 . .
Na1 C86 H86A 119.2 . .
C42 C43 C44 118.0(11) . .
C42 C43 C431 121.8(9) . .
C44 C43 C431 120.2(11) . .
C28 C210 H21D 109.5 . .
C28 C210 H21E 109.5 . .
H21D C210 H21E 109.5 . .
C28 C210 H21F 109.5 . .
H21D C210 H21F 109.5 . .
H21E C210 H21F 109.5 . .
C35 C351 H35A 109.5 . .
C35 C351 H35C 109.5 . .
H35A C351 H35C 109.5 . .
C35 C351 H35D 109.5 . .
H35A C351 H35D 109.5 . .
H35C C351 H35D 109.5 . .
C48 C411 H41D 109.5 . .
C48 C411 H41E 109.5 . .
H41D C411 H41E 109.5 . .
C48 C411 H41F 109.5 . .
H41D C411 H41F 109.5 . .
H41E C411 H41F 109.5 . .
C15 C151 H15A 109.5 . .
C15 C151 H15B 109.5 . .
H15A C151 H15B 109.5 . .
C15 C151 H15C 109.5 . .
H15A C151 H15C 109.5 . .
H15B C151 H15C 109.5 . .
C48 C410 H41A 109.5 . .
C48 C410 H41B 109.5 . .
H41A C410 H41B 109.5 . .
C48 C410 H41C 109.5 . .
H41A C410 H41C 109.5 . .
H41B C410 H41C 109.5 . .
C37 C371 H37A 109.5 . .
C37 C371 H37B 109.5 . .
H37A C371 H37B 109.5 . .
C37 C371 H37C 109.5 . .
H37A C371 H37C 109.5 . .
H37B C371 H37C 109.5 . .
C65 C651 H65A 109.5 . .
C65 C651 H65B 109.5 . .
H65A C651 H65B 109.5 . .
C65 C651 H65C 109.5 . .
H65A C651 H65C 109.5 . .
H65B C651 H65C 109.5 . .
C33 C331 H33A 109.5 . .
C33 C331 H33B 109.5 . .
H33A C331 H33B 109.5 . .
C33 C331 H33C 109.5 . .
H33A C331 H33C 109.5 . .
H33B C331 H33C 109.5 . .
C53 C54 C55 121.9(9) . .
C53 C54 H54A 119.1 . .
C55 C54 H54A 119.1 . .
C47 C471 H47A 109.5 . .
C47 C471 H47B 109.5 . .
H47A C471 H47B 109.5 . .
C47 C471 H47C 109.5 . .
H47A C471 H47C 109.5 . .
H47B C471 H47C 109.5 . .
C65 C64 C63 122.4(8) . .
C65 C64 H64A 118.8 . .
C63 C64 H64A 118.8 . .
C43 C431 H43A 109.5 . .
C43 C431 H43B 109.5 . .
H43A C431 H43B 109.5 . .
C43 C431 H43C 109.5 . .
H43A C431 H43C 109.5 . .
H43B C431 H43C 109.5 . .
C68 C611 H61B 109.5 . .
C68 C611 H61C 109.5 . .
H61B C611 H61C 109.5 . .
C68 C611 H61D 109.5 . .
H61B C611 H61D 109.5 . .
H61C C611 H61D 109.5 . .
C45 C46 C47 119.3(13) . .
C45 C46 H46A 120.4 . .
C47 C46 H46A 120.4 . .
C58 C511 H51A 109.5 . .
C58 C511 H51B 109.5 . .
H51A C511 H51B 109.5 . .
C58 C511 H51C 109.5 . .
H51A C511 H51C 109.5 . .
H51B C511 H51C 109.5 . .
C38 C39 H39A 109.5 . .
C38 C39 H39B 109.5 . .
H39A C39 H39B 109.5 . .
C38 C39 H39C 109.5 . .
H39A C39 H39C 109.5 . .
H39B C39 H39C 109.5 . .
C58 C510 H51D 109.5 . .
C58 C510 H51E 109.5 . .
H51D C510 H51E 109.5 . .
C58 C510 H51F 109.5 . .
H51D C510 H51F 109.5 . .
H51E C510 H51F 109.5 . .
C46 C45 C44 122.5(11) . .
C46 C45 C45A 111.2(17) . .
C44 C45 C45A 126.0(17) . .
C46 C45 C45B 142(2) . .
C44 C45 C45B 95(2) . .
C45A C45 C45B 31.9(16) . .
C68 C610 H61A 109.5 . .
C68 C610 H61E 109.5 . .
H61A C610 H61E 109.5 . .
C68 C610 H61F 109.5 . .
H61A C610 H61F 109.5 . .
H61E C610 H61F 109.5 . .
C68 C69 H69A 109.5 . .
C68 C69 H69B 109.5 . .
H69A C69 H69B 109.5 . .
C68 C69 H69C 109.5 . .
H69A C69 H69C 109.5 . .
H69B C69 H69C 109.5 . .
C28 C29 H29A 109.5 . .
C28 C29 H29B 109.5 . .
H29A C29 H29B 109.5 . .
C28 C29 H29C 109.5 . .
H29A C29 H29C 109.5 . .
H29B C29 H29C 109.5 . .
C58 C59 H59A 109.5 . .
C58 C59 H59B 109.5 . .
H59A C59 H59B 109.5 . .
C58 C59 H59C 109.5 . .
H59A C59 H59C 109.5 . .
H59B C59 H59C 109.5 . .
C45 C44 C43 120.0(13) . .
C45 C44 H44A 120.0 . .
C43 C44 H44A 120.0 . .
C55 C551 H55A 109.5 . .
C55 C551 H55B 109.5 . .
H55A C551 H55B 109.5 . .
C55 C551 H55C 109.5 . .
H55A C551 H55C 109.5 . .
H55B C551 H55C 109.5 . .
C53 C531 H53A 109.5 . .
C53 C531 H53B 109.5 . .
H53A C531 H53B 109.5 . .
C53 C531 H53C 109.5 . .
H53A C531 H53C 109.5 . .
H53B C531 H53C 109.5 . .
C48 C49 H49A 109.5 . .
C48 C49 H49B 109.5 . .
H49A C49 H49B 109.5 . .
C48 C49 H49C 109.5 . .
H49A C49 H49C 109.5 . .
H49B C49 H49C 109.5 . .
C83 C84 C85 119.3(10) . .
C83 C84 H84A 120.3 . .
C85 C84 H84A 120.3 . .
C84 C83 C82 121.8(12) . .
C84 C83 H83A 119.1 . .
C82 C83 H83A 119.1 . .
N3 Na1 N2 80.8(2) . .
N3 Na1 C251 132.9(3) . 2_747
N2 Na1 C251 129.7(3) . 2_747
N3 Na1 C81 85.1(2) . .
N2 Na1 C81 87.3(2) . .
C251 Na1 C81 125.0(3) 2_747 .
N3 Na1 C86 110.7(2) . .
N2 Na1 C86 83.9(2) . .
C251 Na1 C86 107.9(3) 2_747 .
C81 Na1 C86 26.9(2) . .
N3 Na1 C82 80.0(2) . .
N2 Na1 C82 112.4(2) . .
C251 Na1 C82 109.9(3) 2_747 .
C81 Na1 C82 27.1(2) . .
C86 Na1 C82 46.2(3) . .
N3 Na1 U1 44.22(14) . .
N2 Na1 U1 44.06(13) . .
C251 Na1 U1 169.4(2) 2_747 .
C81 Na1 U1 65.46(15) . .
C86 Na1 U1 81.05(16) . .
C82 Na1 U1 80.27(17) . .
O1S Na2 N5 113.1(3) . .
O1S Na2 N4 123.0(2) . .
N5 Na2 N4 80.2(2) . .
O1S Na2 C42 114.1(3) . .
N5 Na2 C42 125.7(2) . .
N4 Na2 C42 52.0(2) . .
O1S Na2 C52 96.9(2) . .
N5 Na2 C52 51.4(2) . .
N4 Na2 C52 127.5(2) . .
C42 Na2 C52 141.6(2) . .
O1S Na2 C41 120.8(2) . .
N5 Na2 C41 101.5(2) . .
N4 Na2 C41 23.04(17) . .
C42 Na2 C41 29.02(19) . .
C52 Na2 C41 141.3(2) . .
O1S Na2 C51 109.3(2) . .
N5 Na2 C51 22.62(19) . .
N4 Na2 C51 100.5(2) . .
C42 Na2 C51 136.4(2) . .
C52 Na2 C51 28.87(19) . .
C41 Na2 C51 119.3(2) . .
O1S Na2 U2 116.7(2) . .
N5 Na2 U2 41.73(15) . .
N4 Na2 U2 41.09(13) . .
C42 Na2 U2 92.58(17) . .
C52 Na2 U2 92.99(16) . .
C41 Na2 U2 64.05(13) . .
C51 Na2 U2 64.12(15) . .
C3S O1S C2S 110.8(8) . .
C3S O1S Na2 134.7(7) . .
C2S O1S Na2 112.0(6) . .
O1S C3S C4S 109.8(10) . .
O1S C3S H3SA 109.7 . .
C4S C3S H3SA 109.7 . .
O1S C3S H3SB 109.7 . .
C4S C3S H3SB 109.7 . .
H3SA C3S H3SB 108.2 . .
C3S C4S H4SA 109.5 . .
C3S C4S H4SB 109.5 . .
H4SA C4S H4SB 109.5 . .
C3S C4S H4SC 109.5 . .
H4SA C4S H4SC 109.5 . .
H4SB C4S H4SC 109.5 . .
C1S C2S O1S 110.9(11) . .
C1S C2S H2SA 109.5 . .
O1S C2S H2SA 109.5 . .
C1S C2S H2SB 109.5 . .
O1S C2S H2SB 109.5 . .
H2SA C2S H2SB 108.1 . .
C2S C1S H1SA 109.5 . .
C2S C1S H1SB 109.5 . .
H1SA C1S H1SB 109.5 . .
C2S C1S H1SC 109.5 . .
H1SA C1S H1SC 109.5 . .
H1SB C1S H1SC 109.5 . .
C18 C19A H19A 109.5 . .
C18 C19A H19B 109.5 . .
C18 C19A H19C 109.5 . .
C18 C11A H11A 109.5 . .
C18 C11A H11B 109.5 . .
C18 C11A H11C 109.5 . .
C18 C11D H11J 109.5 . .
C18 C11D H11K 109.5 . .
C18 C11D H11L 109.5 . .
C18 C19B H19D 109.5 . .
C18 C19B H19E 109.5 . .
H19D C19B H19E 109.5 . .
C18 C19B H19F 109.5 . .
H19D C19B H19F 109.5 . .
H19E C19B H19F 109.5 . .
C18 C11B H11G 109.5 . .
C18 C11B H11H 109.5 . .
H11G C11B H11H 109.5 . .
C18 C11B H11I 109.5 . .
H11G C11B H11I 109.5 . .
H11H C11B H11I 109.5 . .
C18 C11C H11D 109.5 . .
C18 C11C H11E 109.5 . .
H11D C11C H11E 109.5 . .
C18 C11C H11F 109.5 . .
H11D C11C H11F 109.5 . .
H11E C11C H11F 109.5 . .
C45 C45A H45A 109.5 . .
C45 C45A H45B 109.5 . .
C45 C45A H45C 109.5 . .
C45 C45B H45D 109.5 . .
C45 C45B H45E 109.5 . .
C45 C45B H45F 109.5 . .

loop_
_geom_bond_atom_site_label_1
_geom_bond_atom_site_label_2
_geom_bond_distance
_geom_bond_site_symmetry_2
U2 N6 2.234(6) .
U2 N4 2.306(6) .
U2 N5 2.336(6) .
U2 C72 2.603(7) .
U2 C76 2.620(7) .
U2 C71 2.629(7) .
U2 C75 2.635(7) .
U2 C73 2.665(7) .
U2 C74 2.678(7) .
U2 Na2 3.503(3) .
U1 N1 2.243(6) .
U1 N2 2.328(6) .
U1 N3 2.332(6) .
U1 C76 2.568(7) .
U1 C71 2.572(7) .
U1 C72 2.616(7) .
U1 C75 2.632(7) .
U1 C73 2.642(6) .
U1 C74 2.672(7) .
U1 Na1 3.342(3) .
N4 C41 1.265(8) .
N4 Na2 2.513(6) .
N3 C31 1.251(9) .
N3 Na1 2.475(7) .
N5 C51 1.263(9) .
N5 Na2 2.475(7) .
N6 C61 1.256(9) .
N1 C11 1.254(9) .
N2 C21 1.264(9) .
N2 Na1 2.535(7) .
C74 C73 1.416(10) .
C74 C75 1.425(10) .
C74 H74A 0.9500 .
C73 C72 1.443(9) .
C73 H73A 0.9500 .
C75 C76 1.437(9) .
C75 H75A 0.9500 .
C76 C71 1.459(10) .
C76 H76A 0.9500 .
C72 C71 1.477(10) .
C72 H72A 0.9500 .
C21 C22 1.516(10) .
C21 C28 1.550(11) .
C17 C16 1.374(10) .
C17 C12 1.402(10) .
C17 C171 1.493(11) .
C11 C12 1.527(10) .
C11 C18 1.548(11) .
C71 C81 1.460(10) .
C52 C57 1.395(10) .
C52 C53 1.404(10) .
C52 C51 1.524(10) .
C52 Na2 2.979(8) .
C41 C42 1.519(10) .
C41 C48 1.558(10) .
C41 Na2 3.108(8) .
C25 C24 1.353(11) .
C25 C26 1.383(11) .
C25 C251 1.525(11) .
C51 C58 1.548(11) .
C51 Na2 3.114(8) .
C12 C13 1.414(10) .
C31 C32 1.535(10) .
C31 C38 1.563(11) .
C61 C62 1.536(10) .
C61 C68 1.576(10) .
C32 C37 1.402(11) .
C32 C33 1.413(11) .
C16 C15 1.388(11) .
C16 H16A 0.9500 .
C58 C59 1.497(13) .
C58 C510 1.501(11) .
C58 C511 1.551(12) .
C631 C63 1.516(11) .
C631 H63A 0.9800 .
C631 H63B 0.9800 .
C631 H63C 0.9800 .
C27 C22 1.403(10) .
C27 C26 1.407(10) .
C27 C271 1.503(11) .
C62 C63 1.389(10) .
C62 C67 1.402(10) .
C15 C14 1.369(11) .
C15 C151 1.509(10) .
C67 C66 1.383(11) .
C67 C671 1.500(11) .
C38 C311 1.525(12) .
C38 C39 1.533(12) .
C38 C310 1.543(11) .
C66 C65 1.387(11) .
C66 H66A 0.9500 .
C81 C86 1.382(11) .
C81 C82 1.430(12) .
C81 Na1 2.966(7) .
C13 C14 1.388(10) .
C13 C131 1.517(10) .
C22 C23 1.411(10) .
C33 C34 1.413(12) .
C33 C331 1.498(12) .
C24 C23 1.393(11) .
C24 H24A 0.9500 .
C48 C410 1.512(11) .
C48 C411 1.518(11) .
C48 C49 1.528(11) .
C65 C64 1.375(11) .
C65 C651 1.515(11) .
C53 C54 1.370(12) .
C53 C531 1.520(11) .
C26 H26A 0.9500 .
C68 C610 1.510(12) .
C68 C69 1.515(13) .
C68 C611 1.528(12) .
C18 C11A 1.42(2) .
C18 C11C 1.453(15) .
C18 C19A 1.53(2) .
C18 C19B 1.551(18) .
C18 C11B 1.57(2) .
C18 C11D 1.58(2) .
C47 C46 1.393(13) .
C47 C42 1.401(12) .
C47 C471 1.507(14) .
C42 C43 1.394(13) .
C42 Na2 2.901(8) .
C271 H27A 0.9800 .
C271 H27B 0.9800 .
C271 H27C 0.9800 .
C23 C231 1.500(11) .
C57 C56 1.393(12) .
C57 C571 1.521(11) .
C231 H23A 0.9800 .
C231 H23B 0.9800 .
C231 H23C 0.9800 .
C251 Na1 2.902(9) 2_747
C251 H25A 0.9800 .
C251 H25B 0.9800 .
C251 H25C 0.9800 .
C311 H31D 0.9800 .
C311 H31E 0.9800 .
C311 H31F 0.9800 .
C671 H67A 0.9800 .
C671 H67B 0.9800 .
C671 H67C 0.9800 .
C171 H17A 0.9800 .
C171 H17B 0.9800 .
C171 H17C 0.9800 .
C28 C29 1.511(11) .
C28 C211 1.512(13) .
C28 C210 1.538(12) .
C131 H13A 0.9800 .
C131 H13B 0.9800 .
C131 H13C 0.9800 .
C34 C35 1.370(14) .
C34 H34A 0.9500 .
C63 C64 1.388(11) .
C36 C35 1.372(13) .
C36 C37 1.389(11) .
C36 H36A 0.9500 .
C571 H57A 0.9800 .
C571 H57B 0.9800 .
C571 H57C 0.9800 .
C56 C55 1.388(13) .
C56 H56A 0.9500 .
C82 C83 1.375(13) .
C82 Na1 3.103(11) .
C82 H82A 1.0000 .
C85 C84 1.382(16) .
C85 C86 1.421(13) .
C85 H85A 0.9500 .
C14 H14A 0.9500 .
C37 C371 1.490(11) .
C310 H31A 0.9800 .
C310 H31B 0.9800 .
C310 H31C 0.9800 .
C211 H21A 0.9800 .
C211 H21B 0.9800 .
C211 H21C 0.9800 .
C55 C54 1.393(13) .
C55 C551 1.536(12) .
C35 C351 1.541(12) .
C86 Na1 2.984(9) .
C86 H86A 1.0000 .
C43 C44 1.419(14) .
C43 C431 1.482(14) .
C210 H21D 0.9800 .
C210 H21E 0.9800 .
C210 H21F 0.9800 .
C351 H35A 0.9800 .
C351 H35C 0.9800 .
C351 H35D 0.9800 .
C411 H41D 0.9800 .
C411 H41E 0.9800 .
C411 H41F 0.9800 .
C151 H15A 0.9800 .
C151 H15B 0.9800 .
C151 H15C 0.9800 .
C410 H41A 0.9800 .
C410 H41B 0.9800 .
C410 H41C 0.9800 .
C371 H37A 0.9800 .
C371 H37B 0.9800 .
C371 H37C 0.9800 .
C651 H65A 0.9800 .
C651 H65B 0.9800 .
C651 H65C 0.9800 .
C331 H33A 0.9800 .
C331 H33B 0.9800 .
C331 H33C 0.9800 .
C54 H54A 0.9500 .
C471 H47A 0.9800 .
C471 H47B 0.9800 .
C471 H47C 0.9800 .
C64 H64A 0.9500 .
C431 H43A 0.9800 .
C431 H43B 0.9800 .
C431 H43C 0.9800 .
C611 H61B 0.9800 .
C611 H61C 0.9800 .
C611 H61D 0.9800 .
C46 C45 1.330(18) .
C46 H46A 0.9500 .
C511 H51A 0.9800 .
C511 H51B 0.9800 .
C511 H51C 0.9800 .
C39 H39A 0.9800 .
C39 H39B 0.9800 .
C39 H39C 0.9800 .
C510 H51D 0.9800 .
C510 H51E 0.9800 .
C510 H51F 0.9800 .
C45 C44 1.370(18) .
C45 C45A 1.576(16) .
C45 C45B 1.66(3) .
C610 H61A 0.9800 .
C610 H61E 0.9800 .
C610 H61F 0.9800 .
C69 H69A 0.9800 .
C69 H69B 0.9800 .
C69 H69C 0.9800 .
C29 H29A 0.9800 .
C29 H29B 0.9800 .
C29 H29C 0.9800 .
C59 H59A 0.9800 .
C59 H59B 0.9800 .
C59 H59C 0.9800 .
C44 H44A 0.9500 .
C551 H55A 0.9800 .
C551 H55B 0.9800 .
C551 H55C 0.9800 .
C531 H53A 0.9800 .
C531 H53B 0.9800 .
C531 H53C 0.9800 .
C49 H49A 0.9800 .
C49 H49B 0.9800 .
C49 H49C 0.9800 .
C84 C83 1.341(17) .
C84 H84A 0.9500 .
C83 H83A 0.9500 .
Na1 C251 2.902(9) 2_747
Na2 O1S 2.335(7) .
O1S C3S 1.400(11) .
O1S C2S 1.511(13) .
C3S C4S 1.461(14) .
C3S H3SA 0.9900 .
C3S H3SB 0.9900 .
C4S H4SA 0.9800 .
C4S H4SB 0.9800 .
C4S H4SC 0.9800 .
C2S C1S 1.386(15) .
C2S H2SA 0.9900 .
C2S H2SB 0.9900 .
C1S H1SA 0.9800 .
C1S H1SB 0.9800 .
C1S H1SC 0.9800 .
C19A H19A 0.9800 .
C19A H19B 0.9800 .
C19A H19C 0.9800 .
C11A H11A 0.9800 .
C11A H11B 0.9800 .
C11A H11C 0.9800 .
C11D H11J 0.9800 .
C11D H11K 0.9800 .
C11D H11L 0.9800 .
C19B H19D 0.9800 .
C19B H19E 0.9800 .
C19B H19F 0.9800 .
C11B H11G 0.9800 .
C11B H11H 0.9800 .
C11B H11I 0.9800 .
C11C H11D 0.9800 .
C11C H11E 0.9800 .
C11C H11F 0.9800 .
C45A H45A 0.9800 .
C45A H45B 0.9800 .
C45A H45C 0.9800 .
C45B H45D 0.9800 .
C45B H45E 0.9800 .
C45B H45F 0.9800 .

loop_
_platon_squeeze_void_nr
_platon_squeeze_void_average_x
_platon_squeeze_void_average_y
_platon_squeeze_void_average_z
_platon_squeeze_void_volume
_platon_squeeze_void_count_electrons
_platon_squeeze_void_content
1 0.000 0.500 0.500 231 31 ' '
2 0.373 0.689 0.634 15 1 ' '
3 0.483 0.922 0.872 14 1 ' '
4 0.516 0.078 0.128 14 1 ' '
5 0.626 0.311 0.366 15 1 ' '
